data_2217533
loop_
_publ_author_name
'Juan, Mo'
'Gong-Zheng, Hu'
'Wen, Chen'
'Li, Yuan'
'Yu-Shan, Pan'

_publ_section_title
;<i>catena</i>-Poly[[copper(I)-bis[\m-bis(diphenylphosphino)methane-\k^2^<i>P</i>:<i>P</i>']-copper(I)-\m-2,2'-bipyridine-\k^2^<i>N</i>:<i>N</i>']
 bis(tetrafluoridoborate) dichloromethane 2.5-solvate]
;
_journal_coeditor_code HG2367
_journal_issue 2
_journal_name_full 'Acta Crystallographica Section E'
_journal_page_first m391
_journal_page_last m391
_journal_paper_doi 10.1107/S1600536808001530
_journal_volume 64
_journal_year 2008
_chemical_formula_iupac '[Cu2 (C10 H8 N2) (C25 H22 P2)2] (B F4)2 , 2.5C H2 Cl2'
_chemical_formula_moiety 'C60 H52 Cu2 N2 P4 2+ , 2.5C H2 Cl2 , 2B F4 -'
_chemical_formula_sum 'C62.5 H57 B2 Cl5 Cu2 F8 N2 P4'
_chemical_formula_weight 1437.93
_chemical_name_systematic
;
catena-Poly[[copper(I)-bis[\m-bis(diphenylphosphino)methane-\k^2^P:P']-
copper(I)-\m-2,2'-bipyridine-\k^2^N:N'] bis(tetrafluoridoborate)
dichloromethane 2.5-solvate]
;
_space_group_IT_number 2
_symmetry_cell_setting triclinic
_symmetry_space_group_name_Hall '-P 1'
_symmetry_space_group_name_H-M 'P -1'
_atom_sites_solution_hydrogens geom
_atom_sites_solution_primary direct
_atom_sites_solution_secondary difmap
_audit_creation_method SHELXL-97
_cell_angle_alpha 82.821(2)
_cell_angle_beta 89.030(2)
_cell_angle_gamma 74.237(2)
_cell_formula_units_Z 2
_cell_length_a 10.9860(12)
_cell_length_b 16.1541(18)
_cell_length_c 20.336(2)
_cell_measurement_reflns_used 4736
_cell_measurement_temperature 294(2)
_cell_measurement_theta_max 23.55
_cell_measurement_theta_min 2.40
_cell_volume 3445.5(6)
_computing_cell_refinement 'SAINT (Bruker, 2000)'
_computing_data_collection 'SMART (Bruker, 2000)'
_computing_data_reduction 'SAINT (Bruker, 2000)'
_computing_molecular_graphics 'SHELXTL (Sheldrick, 2008)'
_computing_publication_material 'SHELXTL (Sheldrick, 2008)'
_computing_structure_refinement 'SHELXTL (Sheldrick, 2008)'
_computing_structure_solution 'SHELXTL (Sheldrick, 2008)'
_diffrn_ambient_temperature 294(2)
_diffrn_measured_fraction_theta_full 0.994
_diffrn_measured_fraction_theta_max 0.994
_diffrn_measurement_device_type 'Bruker SMART CCD area-detector'
_diffrn_measurement_method 'phi and omega scans'
_diffrn_radiation_monochromator graphite
_diffrn_radiation_source 'fine-focus sealed tube'
_diffrn_radiation_type MoK\a
_diffrn_radiation_wavelength 0.71073
_diffrn_reflns_av_R_equivalents 0.0294
_diffrn_reflns_av_sigmaI/netI 0.0672
_diffrn_reflns_limit_h_max 13
_diffrn_reflns_limit_h_min -13
_diffrn_reflns_limit_k_max 17
_diffrn_reflns_limit_k_min -19
_diffrn_reflns_limit_l_max 22
_diffrn_reflns_limit_l_min -24
_diffrn_reflns_number 17673
_diffrn_reflns_theta_full 25.01
_diffrn_reflns_theta_max 25.01
_diffrn_reflns_theta_min 1.01
_exptl_absorpt_coefficient_mu 0.964
_exptl_absorpt_correction_T_max 0.946715
_exptl_absorpt_correction_T_min 0.871033
_exptl_absorpt_correction_type multi-scan
_exptl_absorpt_process_details '(SADABS; Sheldrick, 1996)'
_exptl_crystal_colour yellow
_exptl_crystal_density_diffrn 1.386
_exptl_crystal_density_method 'not measured'
_exptl_crystal_description block
_exptl_crystal_F_000 1462
_exptl_crystal_size_max 0.22
_exptl_crystal_size_mid 0.12
_exptl_crystal_size_min 0.06
_refine_diff_density_max 1.144
_refine_diff_density_min -0.536
_refine_ls_extinction_method none
_refine_ls_goodness_of_fit_ref 1.162
_refine_ls_hydrogen_treatment constr
_refine_ls_matrix_type full
_refine_ls_number_parameters 802
_refine_ls_number_reflns 12068
_refine_ls_number_restraints 142
_refine_ls_restrained_S_all 1.192
_refine_ls_R_factor_all 0.1147
_refine_ls_R_factor_gt 0.0676
_refine_ls_shift/su_max 0.005
_refine_ls_shift/su_mean 0.000
_refine_ls_structure_factor_coef Fsqd
_refine_ls_weighting_details 'calc w=1/[\s^2^(Fo^2^)+(0.1056P)^2^+4.6434P] where P=(Fo^2^+2Fc^2^)/3'
_refine_ls_weighting_scheme calc
_refine_ls_wR_factor_gt 0.1972
_refine_ls_wR_factor_ref 0.2312
_reflns_number_gt 7620
_reflns_number_total 12068
_reflns_threshold_expression I>2\s(I)
_cod_data_source_file hg2367.cif
_cod_data_source_block I
_cod_depositor_comments
;
The following automatic conversions were performed:
'_symmetry_cell_setting' value 'Triclinic' changed to 'triclinic'
according to '/home/saulius/struct/CIF-dictionaries/cif_core.dic'
dictionary named 'cif_core.dic' version 2.4.1 from 2010-06-29.

Automatic conversion script
Id: cif_fix_enum 1527 2010-12-29 10:47:43Z saulius 

The following automatic conversions were performed:

'_symmetry_cell_setting' value 'Triclinic' changed to 'triclinic'
according to /home/saulius/struct/CIF-dictionaries/cif_core.dic
dictionary named 'cif_core.dic' version 2.4.1 from 2010-06-29.

Automatic conversion script
Id: cif_fix_values 1715 2011-07-08 13:25:40Z adriana 
;
_cod_original_cell_volume 3445.5(7)
_cod_database_code 2217533
_cod_database_fobs_code 2217533

loop_
_symmetry_equiv_pos_as_xyz
'x, y, z'
'-x, -y, -z'

loop_
_atom_site_type_symbol
_atom_site_label
_atom_site_fract_x
_atom_site_fract_y
_atom_site_fract_z
_atom_site_U_iso_or_equiv
_atom_site_adp_type
_atom_site_calc_flag
_atom_site_refinement_flags
_atom_site_occupancy
_atom_site_disorder_assembly
_atom_site_disorder_group
Cu Cu1 0.78585(7) 0.65849(5) 0.13999(4) 0.0383(2) Uani d . 1 . .
Cu Cu2 0.78806(7) 0.65568(5) 0.32279(4) 0.0428(2) Uani d . 1 . .
P P1 0.98370(15) 0.57875(11) 0.16926(8) 0.0355(4) Uani d . 1 . .
P P2 0.99714(16) 0.59589(11) 0.32001(8) 0.0389(4) Uani d . 1 . .
P P3 0.72735(15) 0.80272(10) 0.13569(8) 0.0366(4) Uani d . 1 . .
P P4 0.67290(16) 0.78988(11) 0.28283(8) 0.0395(4) Uani d . 1 . .
N N1 0.6855(5) 0.6018(4) 0.0866(3) 0.0495(14) Uani d . 1 . .
N N2 0.6907(5) 0.5954(4) 0.3888(3) 0.0525(15) Uani d . 1 . .
C C1 1.0679(6) 0.6038(4) 0.2380(3) 0.0375(14) Uani d . 1 . .
H H1A 1.1528 0.5650 0.2409 0.045 Uiso calc R 1 . .
H H1B 1.0757 0.6623 0.2271 0.045 Uiso calc R 1 . .
C C2 0.7395(6) 0.8469(4) 0.2137(3) 0.0425(15) Uani d . 1 . .
H H2A 0.8277 0.8415 0.2235 0.051 Uiso calc R 1 . .
H H2B 0.6947 0.9081 0.2087 0.051 Uiso calc R 1 . .
C C3 0.6815(7) 0.6091(5) 0.0209(4) 0.0549(19) Uani d . 1 . .
H H3 0.7289 0.6421 -0.0028 0.066 Uiso calc R 1 . .
C C4 0.6106(7) 0.5704(5) -0.0141(4) 0.0532(18) Uani d . 1 . .
H H4 0.6118 0.5775 -0.0602 0.064 Uiso calc R 1 . .
C C5 0.5390(6) 0.5220(4) 0.0178(3) 0.0426(15) Uani d . 1 . .
C C6 0.5439(9) 0.5137(7) 0.0860(4) 0.084(3) Uani d . 1 . .
H H6 0.4981 0.4804 0.1106 0.101 Uiso calc R 1 . .
C C7 0.6158(9) 0.5541(6) 0.1177(4) 0.075(3) Uani d . 1 . .
H H7 0.6158 0.5479 0.1638 0.090 Uiso calc R 1 . .
C C8 0.6417(9) 0.5347(6) 0.3733(4) 0.070(2) Uani d . 1 . .
H H8 0.6570 0.5173 0.3313 0.084 Uiso calc R 1 . .
C C9 0.5684(9) 0.4951(6) 0.4156(4) 0.072(2) Uani d . 1 . .
H H9 0.5372 0.4519 0.4019 0.087 Uiso calc R 1 . .
C C10 0.5414(6) 0.5194(5) 0.4778(3) 0.0473(17) Uani d . 1 . .
C C11 0.5956(8) 0.5812(6) 0.4941(4) 0.064(2) Uani d . 1 . .
H H11 0.5836 0.5987 0.5361 0.077 Uiso calc R 1 . .
C C12 0.6671(7) 0.6179(6) 0.4498(4) 0.062(2) Uani d . 1 . .
H H12 0.7008 0.6604 0.4627 0.074 Uiso calc R 1 . .
C C13 1.0142(7) 0.4618(4) 0.1806(3) 0.0445(16) Uani d . 1 . .
C C14 0.9186(8) 0.4251(5) 0.2047(4) 0.061(2) Uani d . 1 . .
H H14 0.8407 0.4606 0.2153 0.073 Uiso calc R 1 . .
C C15 0.9390(12) 0.3367(7) 0.2129(5) 0.086(3) Uani d . 1 . .
H H15 0.8738 0.3131 0.2282 0.103 Uiso calc R 1 . .
C C16 1.0505(14) 0.2838(6) 0.1992(5) 0.093(3) Uani d . 1 . .
H H16 1.0623 0.2241 0.2056 0.112 Uiso calc R 1 . .
C C17 1.1473(11) 0.3168(6) 0.1760(5) 0.092(3) Uani d . 1 . .
H H17 1.2249 0.2797 0.1669 0.110 Uiso calc R 1 . .
C C18 1.1293(8) 0.4070(5) 0.1658(4) 0.063(2) Uani d . 1 . .
H H18 1.1943 0.4299 0.1491 0.076 Uiso calc R 1 . .
C C19 1.0747(6) 0.6024(4) 0.0971(3) 0.0398(15) Uani d . 1 . .
C C20 1.1738(7) 0.6396(5) 0.0979(4) 0.0550(19) Uani d . 1 . .
H H20 1.2033 0.6488 0.1382 0.066 Uiso calc R 1 . .
C C21 1.2309(9) 0.6638(5) 0.0393(4) 0.071(2) Uani d . 1 . .
H H21 1.2968 0.6896 0.0407 0.085 Uiso calc R 1 . .
C C22 1.1886(9) 0.6493(5) -0.0210(4) 0.067(2) Uani d . 1 . .
H H22 1.2259 0.6651 -0.0602 0.081 Uiso calc R 1 . .
C C23 1.0928(9) 0.6119(6) -0.0220(4) 0.068(2) Uani d . 1 . .
H H23 1.0648 0.6016 -0.0624 0.081 Uiso calc R 1 . .
C C24 1.0350(7) 0.5885(5) 0.0361(3) 0.0534(18) Uani d . 1 . .
H H24 0.9688 0.5632 0.0340 0.064 Uiso calc R 1 . .
C C25 1.0569(7) 0.4842(4) 0.3587(3) 0.0458(16) Uani d . 1 . .
C C26 0.9971(8) 0.4582(6) 0.4146(4) 0.068(2) Uani d . 1 . .
H H26 0.9282 0.4977 0.4305 0.081 Uiso calc R 1 . .
C C27 1.0364(10) 0.3756(6) 0.4474(4) 0.082(3) Uani d . 1 . .
H H27 0.9945 0.3594 0.4849 0.099 Uiso calc R 1 . .
C C28 1.1388(11) 0.3170(6) 0.4240(5) 0.084(3) Uani d . 1 . .
H H28 1.1665 0.2610 0.4460 0.100 Uiso calc R 1 . .
C C29 1.1986(10) 0.3405(6) 0.3695(5) 0.089(3) Uani d . 1 . .
H H29 1.2669 0.3005 0.3538 0.107 Uiso calc R 1 . .
C C30 1.1588(8) 0.4248(5) 0.3364(4) 0.067(2) Uani d . 1 . .
H H30 1.2015 0.4406 0.2991 0.081 Uiso calc R 1 . .
C C31 1.0784(7) 0.6594(4) 0.3634(3) 0.0447(16) Uani d . 1 . .
C C32 1.0151(10) 0.7392(6) 0.3748(6) 0.098(4) Uani d . 1 . .
H H32 0.9295 0.7595 0.3636 0.117 Uiso calc R 1 . .
C C33 1.0740(12) 0.7925(7) 0.4027(7) 0.121(5) Uani d . 1 . .
H H33 1.0285 0.8486 0.4087 0.145 Uiso calc R 1 . .
C C34 1.1969(11) 0.7635(7) 0.4213(5) 0.094(3) Uani d . 1 . .
H H34 1.2365 0.7982 0.4413 0.113 Uiso calc R 1 . .
C C35 1.2608(11) 0.6829(8) 0.4102(7) 0.131(5) Uani d . 1 . .
H H35 1.3458 0.6619 0.4225 0.157 Uiso calc R 1 . .
C C36 1.2027(9) 0.6315(6) 0.3812(6) 0.097(4) Uani d . 1 . .
H H36 1.2493 0.5763 0.3736 0.117 Uiso calc R 1 . .
C C37 0.5734(6) 0.8662(4) 0.1014(3) 0.0441(16) Uani d . 1 . .
C C38 0.4900(7) 0.8261(5) 0.0793(4) 0.0571(19) Uani d . 1 . .
H H38 0.5128 0.7659 0.0819 0.069 Uiso calc R 1 . .
C C39 0.3730(8) 0.8729(6) 0.0533(5) 0.073(2) Uani d . 1 . .
H H39 0.3181 0.8444 0.0382 0.088 Uiso calc R 1 . .
C C40 0.3380(8) 0.9606(6) 0.0498(5) 0.073(2) Uani d . 1 . .
H H40 0.2591 0.9922 0.0323 0.087 Uiso calc R 1 . .
C C41 0.4191(8) 1.0023(5) 0.0721(4) 0.071(2) Uani d . 1 . .
H H41 0.3946 1.0624 0.0702 0.086 Uiso calc R 1 . .
C C42 0.5378(7) 0.9556(5) 0.0976(4) 0.059(2) Uani d . 1 . .
H H42 0.5931 0.9844 0.1121 0.071 Uiso calc R 1 . .
C C43 0.8411(6) 0.8383(4) 0.0809(3) 0.0398(15) Uani d . 1 . .
C C44 0.9262(7) 0.8800(5) 0.1004(4) 0.0577(19) Uani d . 1 . .
H H44 0.9246 0.8949 0.1431 0.069 Uiso calc R 1 . .
C C45 1.0150(8) 0.8998(6) 0.0553(5) 0.079(3) Uani d . 1 . .
H H45 1.0732 0.9269 0.0688 0.094 Uiso calc R 1 . .
C C46 1.0176(8) 0.8800(6) -0.0076(5) 0.072(3) Uani d . 1 . .
H H46 1.0762 0.8945 -0.0372 0.086 Uiso calc R 1 . .
C C47 0.9345(9) 0.8392(5) -0.0273(4) 0.070(2) Uani d . 1 . .
H H47 0.9370 0.8250 -0.0703 0.084 Uiso calc R 1 . .
C C48 0.8463(7) 0.8185(5) 0.0161(4) 0.0553(19) Uani d . 1 . .
H H48 0.7894 0.7909 0.0017 0.066 Uiso calc R 1 . .
C C49 0.5100(6) 0.8011(5) 0.2594(3) 0.0461(16) Uani d . 1 . .
C C50 0.4726(8) 0.7277(5) 0.2510(4) 0.065(2) Uani d . 1 . .
H H50 0.5312 0.6736 0.2573 0.078 Uiso calc R 1 . .
C C51 0.3485(9) 0.7345(7) 0.2334(5) 0.091(3) Uani d . 1 . .
H H51 0.3243 0.6846 0.2288 0.109 Uiso calc R 1 . .
C C52 0.2625(9) 0.8124(8) 0.2227(5) 0.093(3) Uani d . 1 . .
H H52 0.1804 0.8161 0.2096 0.112 Uiso calc R 1 . .
C C53 0.2958(8) 0.8862(7) 0.2313(5) 0.085(3) Uani d . 1 . .
H H53 0.2357 0.9397 0.2249 0.102 Uiso calc R 1 . .
C C54 0.4209(7) 0.8813(5) 0.2496(4) 0.063(2) Uani d . 1 . .
H H54 0.4436 0.9314 0.2552 0.076 Uiso calc R 1 . .
C C55 0.6621(7) 0.8577(5) 0.3482(3) 0.0506(17) Uani d . 1 . .
C C56 0.5872(9) 0.8459(6) 0.4022(4) 0.082(3) Uani d . 1 . .
H H56 0.5355 0.8089 0.4023 0.098 Uiso calc R 1 . .
C C57 0.5906(13) 0.8909(9) 0.4570(5) 0.118(4) Uani d . 1 . .
H H57 0.5426 0.8820 0.4940 0.142 Uiso calc R 1 . .
C C58 0.6634(15) 0.9473(9) 0.4567(6) 0.117(4) Uani d . 1 . .
H H58 0.6628 0.9774 0.4929 0.141 Uiso calc R 1 . .
C C59 0.7358(11) 0.9597(8) 0.4046(6) 0.100(3) Uani d . 1 . .
H H59 0.7848 0.9985 0.4045 0.120 Uiso calc R 1 . .
C C60 0.7373(8) 0.9144(6) 0.3511(4) 0.070(2) Uani d . 1 . .
H H60 0.7900 0.9220 0.3159 0.084 Uiso calc R 1 . .
B B1 0.9148(14) 0.0567(12) 0.2166(8) 0.103(5) Uani d . 1 . .
B B2 0.4736(11) 0.4350(9) 0.2520(6) 0.081(3) Uani d . 1 . .
F F1 0.9614(9) -0.0327(6) 0.2453(5) 0.168(3) Uani d U 1 . .
F F2 1.0190(10) 0.0665(7) 0.1914(5) 0.187(4) Uani d U 1 . .
F F3 0.8700(9) 0.1076(7) 0.2601(5) 0.186(4) Uani d U 1 . .
F F4 0.8255(10) 0.0519(7) 0.1752(5) 0.196(4) Uani d U 1 . .
F F5 0.5923(7) 0.4249(6) 0.2422(4) 0.146(3) Uani d U 1 . .
F F6 0.4082(9) 0.5169(6) 0.2445(5) 0.177(3) Uani d U 1 . .
F F7 0.4209(9) 0.4062(6) 0.2021(4) 0.167(3) Uani d U 1 . .
F F8 0.4520(7) 0.3947(5) 0.3116(3) 0.133(2) Uani d U 1 . .
C C61 0.8862(11) 0.9237(16) 0.6448(6) 0.123(8) Uani d PDU 0.25 A 1
H H61A 0.9490 0.8679 0.6511 0.148 Uiso calc PR 0.25 A 1
H H61B 0.8997 0.9561 0.6798 0.148 Uiso calc PR 0.25 A 1
Cl Cl1 0.9139(14) 0.9790(8) 0.5688(5) 0.088(4) Uani d PDU 0.25 A 1
Cl Cl2 0.7380(10) 0.9060(8) 0.6547(9) 0.085(4) Uani d PDU 0.25 A 1
C C61' 0.8862(11) 0.9237(16) 0.6448(6) 0.123(8) Uani d PU 0.25 B 2
H H61C 0.9049 0.9650 0.6711 0.148 Uiso calc PR 0.25 B 2
H H61D 0.9262 0.8660 0.6667 0.148 Uiso calc PR 0.25 B 2
Cl Cl1' 0.9515(13) 0.9359(9) 0.5672(5) 0.088(4) Uani d PDU 0.25 B 2
Cl Cl2' 0.7237(10) 0.9386(11) 0.6427(8) 0.093(5) Uani d PDU 0.25 B 2
C C62 0.2991(13) 0.7668(9) 0.6418(7) 0.129(4) Uani d U 1 . .
H H62A 0.2551 0.8206 0.6583 0.155 Uiso calc R 1 . .
H H62B 0.3513 0.7293 0.6776 0.155 Uiso calc R 1 . .
Cl Cl3 0.3935(6) 0.7879(4) 0.5765(3) 0.198(2) Uani d U 1 . .
Cl Cl4 0.1885(5) 0.7164(4) 0.6152(2) 0.1833(19) Uani d U 1 . .
C C63 0.4294(14) 0.8051(9) 0.8138(7) 0.135(5) Uani d U 1 . .
H H63A 0.4437 0.7503 0.7961 0.162 Uiso calc R 1 . .
H H63B 0.3401 0.8352 0.8086 0.162 Uiso calc R 1 . .
Cl Cl5 0.5165(7) 0.8663(4) 0.7710(3) 0.227(3) Uani d U 1 . .
Cl Cl6 0.4723(6) 0.7864(3) 0.8974(2) 0.192(2) Uani d U 1 . .

loop_
_atom_site_aniso_label
_atom_site_aniso_U_11
_atom_site_aniso_U_22
_atom_site_aniso_U_33
_atom_site_aniso_U_12
_atom_site_aniso_U_13
_atom_site_aniso_U_23
Cu1 0.0361(4) 0.0390(4) 0.0439(5) -0.0160(3) -0.0046(3) -0.0070(3)
Cu2 0.0386(5) 0.0483(5) 0.0426(5) -0.0170(4) 0.0059(3) 0.0012(4)
P1 0.0330(8) 0.0404(9) 0.0350(9) -0.0125(7) -0.0017(6) -0.0068(7)
P2 0.0376(9) 0.0466(10) 0.0329(9) -0.0138(8) 0.0007(7) -0.0011(7)
P3 0.0380(9) 0.0384(9) 0.0364(9) -0.0165(7) -0.0018(7) -0.0025(7)
P4 0.0374(9) 0.0428(9) 0.0404(9) -0.0148(7) 0.0052(7) -0.0047(7)
N1 0.048(3) 0.045(3) 0.060(4) -0.016(3) -0.012(3) -0.011(3)
N2 0.048(3) 0.059(4) 0.054(4) -0.025(3) 0.007(3) 0.006(3)
C1 0.035(3) 0.048(4) 0.031(3) -0.015(3) -0.001(3) -0.006(3)
C2 0.049(4) 0.045(4) 0.040(4) -0.024(3) 0.005(3) -0.008(3)
C3 0.054(4) 0.053(4) 0.063(5) -0.024(4) -0.011(4) -0.004(4)
C4 0.057(5) 0.057(4) 0.052(4) -0.025(4) -0.011(3) -0.008(3)
C5 0.032(3) 0.046(4) 0.052(4) -0.013(3) -0.006(3) -0.009(3)
C6 0.101(7) 0.136(9) 0.054(5) -0.096(7) 0.003(5) -0.018(5)
C7 0.100(7) 0.108(7) 0.046(5) -0.074(6) -0.005(4) -0.017(4)
C8 0.093(7) 0.074(6) 0.054(5) -0.041(5) 0.028(4) -0.009(4)
C9 0.097(7) 0.069(5) 0.066(5) -0.048(5) 0.032(5) -0.013(4)
C10 0.047(4) 0.054(4) 0.039(4) -0.017(3) 0.006(3) 0.006(3)
C11 0.068(5) 0.092(6) 0.043(4) -0.045(5) 0.005(4) 0.001(4)
C12 0.062(5) 0.084(6) 0.053(5) -0.043(4) 0.003(4) -0.001(4)
C13 0.052(4) 0.042(4) 0.040(4) -0.016(3) -0.006(3) -0.001(3)
C14 0.074(5) 0.059(5) 0.056(5) -0.031(4) 0.007(4) 0.000(4)
C15 0.129(10) 0.069(6) 0.075(6) -0.058(7) 0.003(6) 0.002(5)
C16 0.157(12) 0.048(6) 0.077(7) -0.036(7) -0.003(7) 0.001(5)
C17 0.113(9) 0.057(6) 0.091(7) 0.008(6) -0.009(6) -0.022(5)
C18 0.061(5) 0.051(5) 0.073(5) -0.007(4) -0.005(4) -0.004(4)
C19 0.044(4) 0.036(3) 0.036(4) -0.006(3) 0.005(3) -0.004(3)
C20 0.070(5) 0.065(5) 0.044(4) -0.039(4) 0.011(4) -0.017(3)
C21 0.083(6) 0.070(6) 0.073(6) -0.042(5) 0.027(5) -0.014(4)
C22 0.084(6) 0.054(5) 0.054(5) -0.007(4) 0.021(4) 0.002(4)
C23 0.080(6) 0.083(6) 0.036(4) -0.011(5) 0.003(4) -0.014(4)
C24 0.050(4) 0.071(5) 0.039(4) -0.015(4) -0.001(3) -0.011(3)
C25 0.049(4) 0.052(4) 0.038(4) -0.018(3) -0.005(3) -0.001(3)
C26 0.073(6) 0.068(5) 0.055(5) -0.017(4) 0.006(4) 0.010(4)
C27 0.102(8) 0.081(7) 0.065(6) -0.039(6) 0.002(5) 0.023(5)
C28 0.116(9) 0.051(5) 0.079(7) -0.022(6) -0.020(6) 0.010(5)
C29 0.103(8) 0.055(5) 0.086(7) 0.014(5) 0.002(6) -0.003(5)
C30 0.068(5) 0.061(5) 0.061(5) -0.002(4) 0.004(4) 0.004(4)
C31 0.052(4) 0.051(4) 0.032(3) -0.017(3) -0.005(3) -0.003(3)
C32 0.073(6) 0.080(7) 0.147(10) -0.014(5) -0.036(6) -0.051(7)
C33 0.106(9) 0.086(8) 0.176(13) -0.013(7) -0.042(9) -0.064(8)
C34 0.104(8) 0.081(7) 0.104(8) -0.029(6) -0.043(6) -0.020(6)
C35 0.091(8) 0.089(8) 0.212(15) -0.014(7) -0.085(9) -0.030(9)
C36 0.075(7) 0.071(6) 0.149(10) -0.015(5) -0.050(6) -0.027(6)
C37 0.043(4) 0.047(4) 0.042(4) -0.014(3) 0.001(3) -0.002(3)
C38 0.045(4) 0.053(4) 0.073(5) -0.011(4) -0.011(4) -0.010(4)
C39 0.049(5) 0.069(6) 0.101(7) -0.017(4) -0.019(5) -0.007(5)
C40 0.044(5) 0.067(6) 0.097(7) -0.008(4) -0.008(4) 0.013(5)
C41 0.063(5) 0.050(5) 0.092(6) -0.007(4) -0.004(5) 0.009(4)
C42 0.060(5) 0.044(4) 0.072(5) -0.017(4) -0.015(4) 0.009(4)
C43 0.042(4) 0.029(3) 0.046(4) -0.008(3) 0.003(3) -0.001(3)
C44 0.053(5) 0.062(5) 0.063(5) -0.024(4) 0.008(4) -0.007(4)
C45 0.055(5) 0.086(6) 0.097(7) -0.035(5) 0.017(5) 0.009(5)
C46 0.061(5) 0.068(6) 0.078(6) -0.013(4) 0.031(5) 0.007(5)
C47 0.096(7) 0.059(5) 0.046(5) -0.008(5) 0.024(4) -0.003(4)
C48 0.064(5) 0.049(4) 0.052(4) -0.015(4) 0.005(4) -0.007(3)
C49 0.040(4) 0.053(4) 0.048(4) -0.020(3) 0.008(3) -0.003(3)
C50 0.059(5) 0.065(5) 0.074(5) -0.029(4) -0.005(4) 0.004(4)
C51 0.075(7) 0.097(8) 0.114(8) -0.056(6) -0.033(6) 0.017(6)
C52 0.056(6) 0.114(9) 0.117(9) -0.044(6) -0.017(5) 0.009(7)
C53 0.042(5) 0.101(8) 0.092(7) 0.007(5) 0.002(4) 0.005(6)
C54 0.048(5) 0.062(5) 0.079(6) -0.012(4) 0.011(4) -0.010(4)
C55 0.047(4) 0.054(4) 0.047(4) -0.004(3) 0.002(3) -0.012(3)
C56 0.091(7) 0.091(7) 0.062(6) -0.021(6) 0.023(5) -0.017(5)
C57 0.144(12) 0.155(12) 0.060(7) -0.037(10) 0.045(7) -0.043(7)
C58 0.151(12) 0.121(10) 0.081(8) -0.018(9) -0.011(8) -0.057(8)
C59 0.118(9) 0.114(9) 0.083(8) -0.039(7) 0.003(7) -0.051(7)
C60 0.077(6) 0.073(6) 0.070(6) -0.027(5) 0.003(4) -0.028(5)
B1 0.081(9) 0.138(13) 0.104(10) -0.031(9) 0.001(8) -0.061(10)
B2 0.068(7) 0.094(9) 0.083(8) -0.035(7) -0.008(6) 0.007(7)
F1 0.171(7) 0.155(6) 0.176(7) -0.053(6) -0.006(5) 0.007(5)
F2 0.179(7) 0.185(7) 0.199(7) -0.067(6) 0.055(6) -0.001(6)
F3 0.178(7) 0.203(7) 0.173(6) -0.010(6) 0.010(5) -0.111(6)
F4 0.171(7) 0.195(7) 0.207(7) 0.007(6) -0.057(6) -0.089(6)
F5 0.083(4) 0.202(7) 0.138(5) -0.036(4) 0.002(4) 0.028(5)
F6 0.183(7) 0.121(5) 0.192(7) 0.006(5) 0.040(6) 0.006(5)
F7 0.183(7) 0.202(7) 0.149(6) -0.106(6) -0.012(5) -0.025(5)
F8 0.116(5) 0.163(6) 0.115(5) -0.055(4) -0.003(4) 0.035(4)
C61 0.125(10) 0.131(10) 0.115(10) -0.033(7) -0.010(7) -0.020(7)
Cl1 0.110(8) 0.085(7) 0.088(6) -0.052(6) -0.004(5) -0.022(5)
Cl2 0.102(7) 0.055(6) 0.092(8) -0.015(5) 0.017(6) 0.001(5)
C61' 0.125(10) 0.131(10) 0.115(10) -0.033(7) -0.010(7) -0.020(7)
Cl1' 0.086(7) 0.102(8) 0.071(6) -0.016(6) 0.006(5) -0.017(6)
Cl2' 0.098(7) 0.107(9) 0.065(7) -0.012(6) 0.011(5) -0.019(7)
C62 0.137(8) 0.130(8) 0.115(8) -0.018(7) 0.011(7) -0.031(7)
Cl3 0.212(5) 0.187(4) 0.187(4) -0.058(4) 0.041(4) 0.009(3)
Cl4 0.197(5) 0.200(4) 0.160(4) -0.059(4) 0.002(3) -0.035(3)
C63 0.138(8) 0.120(8) 0.145(9) -0.028(7) -0.013(7) -0.020(7)
Cl5 0.242(6) 0.204(5) 0.221(5) -0.055(4) 0.047(4) 0.005(4)
Cl6 0.242(5) 0.182(4) 0.141(3) -0.044(4) -0.033(3) -0.007(3)

loop_
_atom_type_symbol
_atom_type_description
_atom_type_scat_dispersion_real
_atom_type_scat_dispersion_imag
_atom_type_scat_source
C C 0.0033 0.0016 'International Tables Vol C Tables 4.2.6.8 and 6.1.1.4'
H H 0.0000 0.0000 'International Tables Vol C Tables 4.2.6.8 and 6.1.1.4'
B B 0.0013 0.0007 'International Tables Vol C Tables 4.2.6.8 and 6.1.1.4'
N N 0.0061 0.0033 'International Tables Vol C Tables 4.2.6.8 and 6.1.1.4'
F F 0.0171 0.0103 'International Tables Vol C Tables 4.2.6.8 and 6.1.1.4'
Cl Cl 0.1484 0.1585 'International Tables Vol C Tables 4.2.6.8 and 6.1.1.4'
P P 0.1023 0.0942 'International Tables Vol C Tables 4.2.6.8 and 6.1.1.4'
Cu Cu 0.3201 1.2651 'International Tables Vol C Tables 4.2.6.8 and 6.1.1.4'

loop_
_geom_angle_atom_site_label_1
_geom_angle_atom_site_label_2
_geom_angle_atom_site_label_3
_geom_angle_site_symmetry_3
_geom_angle
_geom_angle_publ_flag
N1 Cu1 P3 . 118.66(17) yes
N1 Cu1 P1 . 115.59(17) yes
P3 Cu1 P1 . 122.10(7) yes
N2 Cu2 P2 . 116.50(18) yes
N2 Cu2 P4 . 111.90(18) yes
P2 Cu2 P4 . 129.66(7) yes
C13 P1 C19 . 105.0(3) ?
C13 P1 C1 . 105.3(3) ?
C19 P1 C1 . 103.3(3) ?
C13 P1 Cu1 . 117.8(2) ?
C19 P1 Cu1 . 102.7(2) ?
C1 P1 Cu1 . 120.6(2) ?
C25 P2 C1 . 107.6(3) ?
C25 P2 C31 . 105.6(3) ?
C1 P2 C31 . 100.5(3) ?
C25 P2 Cu2 . 117.0(2) ?
C1 P2 Cu2 . 115.5(2) ?
C31 P2 Cu2 . 108.9(2) ?
C43 P3 C37 . 104.6(3) ?
C43 P3 C2 . 105.2(3) ?
C37 P3 C2 . 103.8(3) ?
C43 P3 Cu1 . 104.3(2) ?
C37 P3 Cu1 . 120.8(2) ?
C2 P3 Cu1 . 116.5(2) ?
C55 P4 C49 . 104.8(3) ?
C55 P4 C2 . 103.5(3) ?
C49 P4 C2 . 106.3(3) ?
C55 P4 Cu2 . 107.5(2) ?
C49 P4 Cu2 . 116.4(2) ?
C2 P4 Cu2 . 117.0(2) ?
C3 N1 C7 . 115.7(6) ?
C3 N1 Cu1 . 124.9(5) ?
C7 N1 Cu1 . 119.5(5) ?
C8 N2 C12 . 116.0(6) ?
C8 N2 Cu2 . 121.9(5) ?
C12 N2 Cu2 . 122.0(5) ?
P2 C1 P1 . 116.7(3) ?
P2 C1 H1A . 108.1 ?
P1 C1 H1A . 108.1 ?
P2 C1 H1B . 108.1 ?
P1 C1 H1B . 108.1 ?
H1A C1 H1B . 107.3 ?
P4 C2 P3 . 111.3(3) ?
P4 C2 H2A . 109.4 ?
P3 C2 H2A . 109.4 ?
P4 C2 H2B . 109.4 ?
P3 C2 H2B . 109.4 ?
H2A C2 H2B . 108.0 ?
N1 C3 C4 . 123.4(7) ?
N1 C3 H3 . 118.3 ?
C4 C3 H3 . 118.3 ?
C5 C4 C3 . 120.9(7) ?
C5 C4 H4 . 119.6 ?
C3 C4 H4 . 119.6 ?
C4 C5 C6 . 115.9(6) ?
C4 C5 C5 2_665 123.0(8) ?
C6 C5 C5 2_665 121.1(8) ?
C7 C6 C5 . 120.4(7) ?
C7 C6 H6 . 119.8 ?
C5 C6 H6 . 119.8 ?
N1 C7 C6 . 123.8(7) ?
N1 C7 H7 . 118.1 ?
C6 C7 H7 . 118.1 ?
N2 C8 C9 . 123.9(8) ?
N2 C8 H8 . 118.1 ?
C9 C8 H8 . 118.1 ?
C10 C9 C8 . 120.3(8) ?
C10 C9 H9 . 119.8 ?
C8 C9 H9 . 119.8 ?
C11 C10 C9 . 115.3(6) ?
C11 C10 C10 2_666 123.8(8) ?
C9 C10 C10 2_666 120.9(8) ?
C10 C11 C12 . 121.4(7) ?
C10 C11 H11 . 119.3 ?
C12 C11 H11 . 119.3 ?
N2 C12 C11 . 123.0(7) ?
N2 C12 H12 . 118.5 ?
C11 C12 H12 . 118.5 ?
C18 C13 C14 . 118.4(7) ?
C18 C13 P1 . 122.4(6) ?
C14 C13 P1 . 119.2(6) ?
C15 C14 C13 . 120.2(9) ?
C15 C14 H14 . 119.9 ?
C13 C14 H14 . 119.9 ?
C16 C15 C14 . 121.3(9) ?
C16 C15 H15 . 119.3 ?
C14 C15 H15 . 119.3 ?
C15 C16 C17 . 120.5(9) ?
C15 C16 H16 . 119.7 ?
C17 C16 H16 . 119.7 ?
C16 C17 C18 . 119.8(10) ?
C16 C17 H17 . 120.1 ?
C18 C17 H17 . 120.1 ?
C13 C18 C17 . 119.7(9) ?
C13 C18 H18 . 120.1 ?
C17 C18 H18 . 120.1 ?
C20 C19 C24 . 117.5(6) ?
C20 C19 P1 . 124.9(5) ?
C24 C19 P1 . 117.4(5) ?
C19 C20 C21 . 121.5(7) ?
C19 C20 H20 . 119.3 ?
C21 C20 H20 . 119.3 ?
C22 C21 C20 . 119.6(8) ?
C22 C21 H21 . 120.2 ?
C20 C21 H21 . 120.2 ?
C23 C22 C21 . 119.3(7) ?
C23 C22 H22 . 120.3 ?
C21 C22 H22 . 120.3 ?
C22 C23 C24 . 121.2(8) ?
C22 C23 H23 . 119.4 ?
C24 C23 H23 . 119.4 ?
C19 C24 C23 . 120.9(7) ?
C19 C24 H24 . 119.5 ?
C23 C24 H24 . 119.5 ?
C30 C25 C26 . 118.0(7) ?
C30 C25 P2 . 124.2(5) ?
C26 C25 P2 . 117.8(6) ?
C27 C26 C25 . 121.9(9) ?
C27 C26 H26 . 119.1 ?
C25 C26 H26 . 119.1 ?
C26 C27 C28 . 119.1(8) ?
C26 C27 H27 . 120.5 ?
C28 C27 H27 . 120.5 ?
C29 C28 C27 . 120.3(8) ?
C29 C28 H28 . 119.9 ?
C27 C28 H28 . 119.9 ?
C28 C29 C30 . 120.5(9) ?
C28 C29 H29 . 119.7 ?
C30 C29 H29 . 119.7 ?
C25 C30 C29 . 120.2(8) ?
C25 C30 H30 . 119.9 ?
C29 C30 H30 . 119.9 ?
C32 C31 C36 . 117.6(8) ?
C32 C31 P2 . 119.0(6) ?
C36 C31 P2 . 123.4(6) ?
C31 C32 C33 . 121.5(9) ?
C31 C32 H32 . 119.2 ?
C33 C32 H32 . 119.2 ?
C34 C33 C32 . 120.4(10) ?
C34 C33 H33 . 119.8 ?
C32 C33 H33 . 119.8 ?
C35 C34 C33 . 118.2(9) ?
C35 C34 H34 . 120.9 ?
C33 C34 H34 . 120.9 ?
C34 C35 C36 . 121.0(10) ?
C34 C35 H35 . 119.5 ?
C36 C35 H35 . 119.5 ?
C31 C36 C35 . 121.3(9) ?
C31 C36 H36 . 119.4 ?
C35 C36 H36 . 119.4 ?
C38 C37 C42 . 118.6(7) ?
C38 C37 P3 . 120.4(5) ?
C42 C37 P3 . 121.0(5) ?
C37 C38 C39 . 121.3(7) ?
C37 C38 H38 . 119.4 ?
C39 C38 H38 . 119.4 ?
C40 C39 C38 . 120.1(8) ?
C40 C39 H39 . 120.0 ?
C38 C39 H39 . 120.0 ?
C39 C40 C41 . 119.8(8) ?
C39 C40 H40 . 120.1 ?
C41 C40 H40 . 120.1 ?
C40 C41 C42 . 120.5(8) ?
C40 C41 H41 . 119.8 ?
C42 C41 H41 . 119.8 ?
C37 C42 C41 . 119.7(7) ?
C37 C42 H42 . 120.1 ?
C41 C42 H42 . 120.1 ?
C44 C43 C48 . 117.9(6) ?
C44 C43 P3 . 124.3(5) ?
C48 C43 P3 . 117.7(5) ?
C43 C44 C45 . 119.6(8) ?
C43 C44 H44 . 120.2 ?
C45 C44 H44 . 120.2 ?
C46 C45 C44 . 121.1(8) ?
C46 C45 H45 . 119.4 ?
C44 C45 H45 . 119.4 ?
C47 C46 C45 . 119.8(8) ?
C47 C46 H46 . 120.1 ?
C45 C46 H46 . 120.1 ?
C46 C47 C48 . 120.5(8) ?
C46 C47 H47 . 119.8 ?
C48 C47 H47 . 119.8 ?
C47 C48 C43 . 121.1(8) ?
C47 C48 H48 . 119.5 ?
C43 C48 H48 . 119.5 ?
C50 C49 C54 . 118.6(7) ?
C50 C49 P4 . 119.4(6) ?
C54 C49 P4 . 122.0(6) ?
C49 C50 C51 . 120.5(9) ?
C49 C50 H50 . 119.8 ?
C51 C50 H50 . 119.8 ?
C52 C51 C50 . 120.9(9) ?
C52 C51 H51 . 119.5 ?
C50 C51 H51 . 119.5 ?
C51 C52 C53 . 120.1(9) ?
C51 C52 H52 . 119.9 ?
C53 C52 H52 . 119.9 ?
C52 C53 C54 . 120.2(9) ?
C52 C53 H53 . 119.9 ?
C54 C53 H53 . 119.9 ?
C49 C54 C53 . 119.6(8) ?
C49 C54 H54 . 120.2 ?
C53 C54 H54 . 120.2 ?
C56 C55 C60 . 117.6(8) ?
C56 C55 P4 . 118.8(6) ?
C60 C55 P4 . 123.1(6) ?
C55 C56 C57 . 119.0(10) ?
C55 C56 H56 . 120.5 ?
C57 C56 H56 . 120.5 ?
C58 C57 C56 . 121.0(10) ?
C58 C57 H57 . 119.5 ?
C56 C57 H57 . 119.5 ?
C59 C58 C57 . 120.5(11) ?
C59 C58 H58 . 119.7 ?
C57 C58 H58 . 119.7 ?
C58 C59 C60 . 119.7(11) ?
C58 C59 H59 . 120.2 ?
C60 C59 H59 . 120.2 ?
C59 C60 C55 . 122.1(9) ?
C59 C60 H60 . 119.0 ?
C55 C60 H60 . 119.0 ?
F3 B1 F2 . 113.8(13) ?
F3 B1 F4 . 112.0(13) ?
F2 B1 F4 . 117.5(14) ?
F3 B1 F1 . 112.6(14) ?
F2 B1 F1 . 98.0(12) ?
F4 B1 F1 . 101.4(12) ?
F5 B2 F6 . 112.8(11) ?
F5 B2 F8 . 111.8(10) ?
F6 B2 F8 . 111.0(11) ?
F5 B2 F7 . 110.1(11) ?
F6 B2 F7 . 99.9(10) ?
F8 B2 F7 . 110.7(10) ?
Cl2 C61 Cl1 . 116.6(10) ?
Cl2 C61 H61A . 108.1 ?
Cl1 C61 H61A . 108.1 ?
Cl2 C61 H61B . 108.1 ?
Cl1 C61 H61B . 108.1 ?
H61A C61 H61B . 107.3 ?
Cl3 C62 Cl4 . 109.8(7) ?
Cl3 C62 H62A . 109.7 ?
Cl4 C62 H62A . 109.7 ?
Cl3 C62 H62B . 109.7 ?
Cl4 C62 H62B . 109.7 ?
H62A C62 H62B . 108.2 ?
Cl5 C63 Cl6 . 110.0(8) ?
Cl5 C63 H63A . 109.7 ?
Cl6 C63 H63A . 109.7 ?
Cl5 C63 H63B . 109.7 ?
Cl6 C63 H63B . 109.7 ?
H63A C63 H63B . 108.2 ?

loop_
_geom_bond_atom_site_label_1
_geom_bond_atom_site_label_2
_geom_bond_site_symmetry_2
_geom_bond_distance
_geom_bond_publ_flag
Cu1 N1 . 2.018(5) yes
Cu1 P3 . 2.2329(18) yes
Cu1 P1 . 2.2515(18) yes
Cu2 N2 . 2.022(5) yes
Cu2 P2 . 2.2397(19) yes
Cu2 P4 . 2.2505(19) yes
P1 C13 . 1.812(7) ?
P1 C19 . 1.821(6) ?
P1 C1 . 1.834(6) ?
P2 C25 . 1.823(7) ?
P2 C1 . 1.833(6) ?
P2 C31 . 1.838(7) ?
P3 C43 . 1.820(6) ?
P3 C37 . 1.821(7) ?
P3 C2 . 1.841(6) ?
P4 C55 . 1.808(7) ?
P4 C49 . 1.815(7) ?
P4 C2 . 1.835(6) ?
N1 C3 . 1.327(9) ?
N1 C7 . 1.328(9) ?
N2 C8 . 1.312(10) ?
N2 C12 . 1.336(9) ?
C1 H1A . 0.9700 ?
C1 H1B . 0.9700 ?
C2 H2A . 0.9700 ?
C2 H2B . 0.9700 ?
C3 C4 . 1.377(9) ?
C3 H3 . 0.9300 ?
C4 C5 . 1.357(9) ?
C4 H4 . 0.9300 ?
C5 C6 . 1.376(10) ?
C5 C5 2_665 1.499(12) ?
C6 C7 . 1.366(10) ?
C6 H6 . 0.9300 ?
C7 H7 . 0.9300 ?
C8 C9 . 1.385(10) ?
C8 H8 . 0.9300 ?
C9 C10 . 1.373(10) ?
C9 H9 . 0.9300 ?
C10 C11 . 1.368(10) ?
C10 C10 2_666 1.477(12) ?
C11 C12 . 1.370(10) ?
C11 H11 . 0.9300 ?
C12 H12 . 0.9300 ?
C13 C18 . 1.385(10) ?
C13 C14 . 1.394(9) ?
C14 C15 . 1.374(12) ?
C14 H14 . 0.9300 ?
C15 C16 . 1.337(15) ?
C15 H15 . 0.9300 ?
C16 C17 . 1.366(15) ?
C16 H16 . 0.9300 ?
C17 C18 . 1.406(12) ?
C17 H17 . 0.9300 ?
C18 H18 . 0.9300 ?
C19 C20 . 1.380(9) ?
C19 C24 . 1.387(9) ?
C20 C21 . 1.399(10) ?
C20 H20 . 0.9300 ?
C21 C22 . 1.386(12) ?
C21 H21 . 0.9300 ?
C22 C23 . 1.351(12) ?
C22 H22 . 0.9300 ?
C23 C24 . 1.392(10) ?
C23 H23 . 0.9300 ?
C24 H24 . 0.9300 ?
C25 C30 . 1.375(10) ?
C25 C26 . 1.382(10) ?
C26 C27 . 1.373(12) ?
C26 H26 . 0.9300 ?
C27 C28 . 1.380(14) ?
C27 H27 . 0.9300 ?
C28 C29 . 1.346(13) ?
C28 H28 . 0.9300 ?
C29 C30 . 1.398(11) ?
C29 H29 . 0.9300 ?
C30 H30 . 0.9300 ?
C31 C32 . 1.334(11) ?
C31 C36 . 1.356(11) ?
C32 C33 . 1.387(12) ?
C32 H32 . 0.9300 ?
C33 C34 . 1.347(14) ?
C33 H33 . 0.9300 ?
C34 C35 . 1.345(15) ?
C34 H34 . 0.9300 ?
C35 C36 . 1.367(13) ?
C35 H35 . 0.9300 ?
C36 H36 . 0.9300 ?
C37 C38 . 1.368(10) ?
C37 C42 . 1.382(10) ?
C38 C39 . 1.378(10) ?
C38 H38 . 0.9300 ?
C39 C40 . 1.355(11) ?
C39 H39 . 0.9300 ?
C40 C41 . 1.368(12) ?
C40 H40 . 0.9300 ?
C41 C42 . 1.388(11) ?
C41 H41 . 0.9300 ?
C42 H42 . 0.9300 ?
C43 C44 . 1.381(9) ?
C43 C48 . 1.392(9) ?
C44 C45 . 1.399(10) ?
C44 H44 . 0.9300 ?
C45 C46 . 1.356(12) ?
C45 H45 . 0.9300 ?
C46 C47 . 1.353(12) ?
C46 H46 . 0.9300 ?
C47 C48 . 1.379(11) ?
C47 H47 . 0.9300 ?
C48 H48 . 0.9300 ?
C49 C50 . 1.385(10) ?
C49 C54 . 1.389(10) ?
C50 C51 . 1.388(11) ?
C50 H50 . 0.9300 ?
C51 C52 . 1.347(14) ?
C51 H51 . 0.9300 ?
C52 C53 . 1.369(14) ?
C52 H52 . 0.9300 ?
C53 C54 . 1.408(11) ?
C53 H53 . 0.9300 ?
C54 H54 . 0.9300 ?
C55 C56 . 1.386(11) ?
C55 C60 . 1.398(11) ?
C56 C57 . 1.411(14) ?
C56 H56 . 0.9300 ?
C57 C58 . 1.365(17) ?
C57 H57 . 0.9300 ?
C58 C59 . 1.342(16) ?
C58 H58 . 0.9300 ?
C59 C60 . 1.383(12) ?
C59 H59 . 0.9300 ?
C60 H60 . 0.9300 ?
B1 F3 . 1.283(15) ?
B1 F2 . 1.288(15) ?
B1 F4 . 1.329(15) ?
B1 F1 . 1.444(18) ?
B2 F5 . 1.285(12) ?
B2 F6 . 1.314(14) ?
B2 F8 . 1.352(12) ?
B2 F7 . 1.366(13) ?
C61 Cl2 . 1.732(10) ?
C61 Cl1 . 1.751(10) ?
C61 H61A . 0.9700 ?
C61 H61B . 0.9700 ?
C62 Cl3 . 1.728(14) ?
C62 Cl4 . 1.762(14) ?
C62 H62A . 0.9700 ?
C62 H62B . 0.9700 ?
C63 Cl5 . 1.708(15) ?
C63 Cl6 . 1.738(14) ?
C63 H63A . 0.9700 ?
C63 H63B . 0.9700 ?

loop_
_geom_torsion_atom_site_label_1
_geom_torsion_atom_site_label_2
_geom_torsion_atom_site_label_3
_geom_torsion_atom_site_label_4
_geom_torsion_site_symmetry_1
_geom_torsion_site_symmetry_4
_geom_torsion
N1 Cu1 P1 C13 . . -29.2(3)
P3 Cu1 P1 C13 . . 172.7(2)
N1 Cu1 P1 C19 . . 85.5(3)
P3 Cu1 P1 C19 . . -72.6(2)
N1 Cu1 P1 C1 . . -160.3(3)
P3 Cu1 P1 C1 . . 41.5(2)
N2 Cu2 P2 C25 . . 16.8(3)
P4 Cu2 P2 C25 . . 179.5(2)
N2 Cu2 P2 C1 . . 145.1(3)
P4 Cu2 P2 C1 . . -52.2(3)
N2 Cu2 P2 C31 . . -102.8(3)
P4 Cu2 P2 C31 . . 59.9(2)
N1 Cu1 P3 C43 . . -102.8(3)
P1 Cu1 P3 C43 . . 54.7(2)
N1 Cu1 P3 C37 . . 14.2(3)
P1 Cu1 P3 C37 . . 171.8(2)
N1 Cu1 P3 C2 . . 141.7(3)
P1 Cu1 P3 C2 . . -60.8(2)
N2 Cu2 P4 C55 . . 72.7(3)
P2 Cu2 P4 C55 . . -90.6(3)
N2 Cu2 P4 C49 . . -44.3(3)
P2 Cu2 P4 C49 . . 152.4(3)
N2 Cu2 P4 C2 . . -171.5(3)
P2 Cu2 P4 C2 . . 25.2(3)
P3 Cu1 N1 C3 . . 67.7(6)
P1 Cu1 N1 C3 . . -91.2(6)
P3 Cu1 N1 C7 . . -111.2(6)
P1 Cu1 N1 C7 . . 89.8(7)
P2 Cu2 N2 C8 . . -90.5(6)
P4 Cu2 N2 C8 . . 103.8(6)
P2 Cu2 N2 C12 . . 93.0(6)
P4 Cu2 N2 C12 . . -72.7(6)
C25 P2 C1 P1 . . 87.8(4)
C31 P2 C1 P1 . . -162.0(4)
Cu2 P2 C1 P1 . . -45.0(4)
C13 P1 C1 P2 . . -74.7(4)
C19 P1 C1 P2 . . 175.5(3)
Cu1 P1 C1 P2 . . 61.7(4)
C55 P4 C2 P3 . . -167.7(4)
C49 P4 C2 P3 . . -57.6(4)
Cu2 P4 C2 P3 . . 74.4(4)
C43 P3 C2 P4 . . -161.3(3)
C37 P3 C2 P4 . . 89.1(4)
Cu1 P3 C2 P4 . . -46.3(4)
C7 N1 C3 C4 . . -0.1(11)
Cu1 N1 C3 C4 . . -179.1(6)
N1 C3 C4 C5 . . 0.4(12)
C3 C4 C5 C6 . . -0.9(11)
C3 C4 C5 C5 . 2_665 -179.5(8)
C4 C5 C6 C7 . . 1.2(14)
C5 C5 C6 C7 2_665 . 179.8(9)
C3 N1 C7 C6 . . 0.4(14)
Cu1 N1 C7 C6 . . 179.5(8)
C5 C6 C7 N1 . . -1.0(17)
C12 N2 C8 C9 . . 0.5(13)
Cu2 N2 C8 C9 . . -176.2(7)
N2 C8 C9 C10 . . 0.9(15)
C8 C9 C10 C11 . . -2.4(13)
C8 C9 C10 C10 . 2_666 177.1(9)
C9 C10 C11 C12 . . 2.5(12)
C10 C10 C11 C12 2_666 . -177.0(9)
C8 N2 C12 C11 . . -0.4(12)
Cu2 N2 C12 C11 . . 176.3(6)
C10 C11 C12 N2 . . -1.2(13)
C19 P1 C13 C18 . . 33.3(7)
C1 P1 C13 C18 . . -75.4(6)
Cu1 P1 C13 C18 . . 146.8(5)
C19 P1 C13 C14 . . -146.3(6)
C1 P1 C13 C14 . . 105.0(6)
Cu1 P1 C13 C14 . . -32.8(6)
C18 C13 C14 C15 . . -0.4(11)
P1 C13 C14 C15 . . 179.1(6)
C13 C14 C15 C16 . . 1.2(14)
C14 C15 C16 C17 . . -0.7(16)
C15 C16 C17 C18 . . -0.5(16)
C14 C13 C18 C17 . . -0.7(11)
P1 C13 C18 C17 . . 179.7(7)
C16 C17 C18 C13 . . 1.2(14)
C13 P1 C19 C20 . . -116.5(6)
C1 P1 C19 C20 . . -6.4(7)
Cu1 P1 C19 C20 . . 119.8(6)
C13 P1 C19 C24 . . 69.0(6)
C1 P1 C19 C24 . . 179.1(5)
Cu1 P1 C19 C24 . . -54.7(5)
C24 C19 C20 C21 . . 1.1(11)
P1 C19 C20 C21 . . -173.4(6)
C19 C20 C21 C22 . . -0.9(13)
C20 C21 C22 C23 . . 0.0(13)
C21 C22 C23 C24 . . 0.6(13)
C20 C19 C24 C23 . . -0.4(11)
P1 C19 C24 C23 . . 174.5(6)
C22 C23 C24 C19 . . -0.4(12)
C1 P2 C25 C30 . . 14.4(7)
C31 P2 C25 C30 . . -92.2(7)
Cu2 P2 C25 C30 . . 146.4(6)
C1 P2 C25 C26 . . -166.7(6)
C31 P2 C25 C26 . . 86.7(6)
Cu2 P2 C25 C26 . . -34.7(7)
C30 C25 C26 C27 . . -0.3(12)
P2 C25 C26 C27 . . -179.3(7)
C25 C26 C27 C28 . . 0.2(14)
C26 C27 C28 C29 . . -0.4(16)
C27 C28 C29 C30 . . 0.7(16)
C26 C25 C30 C29 . . 0.6(13)
P2 C25 C30 C29 . . 179.5(7)
C28 C29 C30 C25 . . -0.9(15)
C25 P2 C31 C32 . . -143.4(8)
C1 P2 C31 C32 . . 104.9(8)
Cu2 P2 C31 C32 . . -16.9(8)
C25 P2 C31 C36 . . 40.8(8)
C1 P2 C31 C36 . . -71.0(8)
Cu2 P2 C31 C36 . . 167.3(7)
C36 C31 C32 C33 . . 1.0(17)
P2 C31 C32 C33 . . -175.1(10)
C31 C32 C33 C34 . . -2(2)
C32 C33 C34 C35 . . 2(2)
C33 C34 C35 C36 . . 0(2)
C32 C31 C36 C35 . . 0.5(17)
P2 C31 C36 C35 . . 176.4(10)
C34 C35 C36 C31 . . -1(2)
C43 P3 C37 C38 . . 118.7(6)
C2 P3 C37 C38 . . -131.2(6)
Cu1 P3 C37 C38 . . 1.8(7)
C43 P3 C37 C42 . . -62.0(6)
C2 P3 C37 C42 . . 48.1(6)
Cu1 P3 C37 C42 . . -178.9(5)
C42 C37 C38 C39 . . 0.5(12)
P3 C37 C38 C39 . . 179.8(6)
C37 C38 C39 C40 . . -0.7(14)
C38 C39 C40 C41 . . 0.0(14)
C39 C40 C41 C42 . . 0.8(14)
C38 C37 C42 C41 . . 0.3(11)
P3 C37 C42 C41 . . -179.0(6)
C40 C41 C42 C37 . . -1.0(13)
C37 P3 C43 C44 . . 116.2(6)
C2 P3 C43 C44 . . 7.2(7)
Cu1 P3 C43 C44 . . -116.0(6)
C37 P3 C43 C48 . . -66.9(6)
C2 P3 C43 C48 . . -175.9(5)
Cu1 P3 C43 C48 . . 60.9(5)
C48 C43 C44 C45 . . -0.9(11)
P3 C43 C44 C45 . . 176.0(6)
C43 C44 C45 C46 . . 1.2(13)
C44 C45 C46 C47 . . -1.1(14)
C45 C46 C47 C48 . . 0.8(13)
C46 C47 C48 C43 . . -0.6(12)
C44 C43 C48 C47 . . 0.6(10)
P3 C43 C48 C47 . . -176.5(6)
C55 P4 C49 C50 . . -134.3(6)
C2 P4 C49 C50 . . 116.4(6)
Cu2 P4 C49 C50 . . -15.8(7)
C55 P4 C49 C54 . . 45.5(7)
C2 P4 C49 C54 . . -63.7(7)
Cu2 P4 C49 C54 . . 164.0(5)
C54 C49 C50 C51 . . -0.1(12)
P4 C49 C50 C51 . . 179.7(7)
C49 C50 C51 C52 . . 1.3(15)
C50 C51 C52 C53 . . -2.0(17)
C51 C52 C53 C54 . . 1.6(16)
C50 C49 C54 C53 . . -0.3(12)
P4 C49 C54 C53 . . 179.8(6)
C52 C53 C54 C49 . . -0.4(14)
C49 P4 C55 C56 . . 52.9(7)
C2 P4 C55 C56 . . 164.2(7)
Cu2 P4 C55 C56 . . -71.4(7)
C49 P4 C55 C60 . . -135.1(7)
C2 P4 C55 C60 . . -23.9(7)
Cu2 P4 C55 C60 . . 100.6(7)
C60 C55 C56 C57 . . -0.2(13)
P4 C55 C56 C57 . . 172.2(8)
C55 C56 C57 C58 . . 1.9(18)
C56 C57 C58 C59 . . -2(2)
C57 C58 C59 C60 . . 0(2)
C58 C59 C60 C55 . . 2.2(16)
C56 C55 C60 C59 . . -1.8(13)
P4 C55 C60 C59 . . -173.9(8)
